data_1001826
loop_
_publ_author_name
'Ouchetto, K'
'Archaimbault, F'
'Choisnet, J'
'Et-Tabirou, M'

_publ_section_title
;
New ordered and distorted perovskites: the mixed platinates Ln2 M Pt O6
(Ln = La, Pr, Nd, Sm, Eu, Gd; M = Mg, Co, Ni, Zn)
;
_journal_coden_ASTM MCHPDR
_journal_name_full 'Materials Chemistry and Physics'
_journal_page_first 117
_journal_page_last 124
_journal_paper_doi 10.1016/S0254-0584(97)80279-9
_journal_volume 51
_journal_year 1997
_chemical_formula_structural 'La2 Co (Pt O6)'
_chemical_formula_sum 'Co La2 O6 Pt'
_chemical_name_systematic 'Dilanthanum cobalt platinate'
_space_group_IT_number 14
_symmetry_cell_setting monoclinic
_symmetry_Int_Tables_number 14
_symmetry_space_group_name_Hall '-P 2yn'
_symmetry_space_group_name_H-M 'P 1 21/n 1'
_cell_angle_alpha 90
_cell_angle_beta 90.(0)
_cell_angle_gamma 90
_cell_formula_units_Z 2
_cell_length_a 5.5722(2)
_cell_length_b 5.6459(1)
_cell_length_c 7.8906(2)
_cell_volume 248.2
_refine_ls_R_factor_all 0.037
_cod_database_code 1001826

loop_
_symmetry_equiv_pos_as_xyz
x,y,z
1/2+x,1/2-y,1/2+z
-x,-y,-z
1/2-x,1/2+y,1/2-z

loop_
_atom_site_label
_atom_site_type_symbol
_atom_site_symmetry_multiplicity
_atom_site_Wyckoff_symbol
_atom_site_fract_x
_atom_site_fract_y
_atom_site_fract_z
_atom_site_occupancy
_atom_site_attached_hydrogens
_atom_site_calc_flag
La1 La3+ 4 e 0.5138(6) 0.5452(3) 0.2493(3) 1. 0 d
Co1 Co2+ 2 d 0.5 0. 0. 0.914(3) 0 d
Pt1 Pt4+ 2 d 0.5 0. 0. 0.086(3) 0 d
Co2 Co2+ 2 c 0. 0.5 0. 0.086(3) 0 d
Pt2 Pt4+ 2 c 0. 0.5 0. 0.914(3) 0 d
O1 O2- 4 e 0.204(2) 0.216(2) 0.942(3) 1. 0 d
O2 O2- 4 e 0.291(2) 0.697(2) 0.955(3) 1. 0 d
O3 O2- 4 e 0.403(3) 0.972(2) 0.255(1) 1. 0 d

loop_
_atom_type_symbol
_atom_type_oxidation_number
La3+ 3.000
Co2+ 2.000
Pt4+ 4.000
O2- -2.000
